data_7018918
loop_
_publ_author_name
'Sauerbrey, Susanne'
'Majhi, Paresh Kumar'
'Schnakenburg, Gregor'
'Arduengo Iii, Anthony J.'
'Streubel, Rainer'

_publ_section_title
;
 Synthesis, structure and reactivity of 4-phosphanylated
 1,3-dialkyl-imidazole-2-thiones.
;
_journal_issue 17
_journal_name_full 'Dalton transactions (Cambridge, England : 2003)'
_journal_page_first 5368
_journal_page_last 5376
_journal_paper_doi 10.1039/c2dt12483a
_journal_volume 41
_journal_year 2012
_chemical_formula_moiety 'C27 H21 N2 O P S'
_chemical_formula_sum 'C27 H21 N2 O P S'
_chemical_formula_weight 452.49
_chemical_name_systematic
;
?
;
_space_group_IT_number 2
_symmetry_cell_setting triclinic
_symmetry_space_group_name_Hall '-P 1'
_symmetry_space_group_name_H-M 'P -1'
_atom_sites_solution_hydrogens geom
_atom_sites_solution_primary direct
_atom_sites_solution_secondary difmap
_audit_creation_method SHELXL-97
_cell_angle_alpha 90.656(4)
_cell_angle_beta 91.442(5)
_cell_angle_gamma 100.489(6)
_cell_formula_units_Z 2
_cell_length_a 6.1718(5)
_cell_length_b 11.5856(10)
_cell_length_c 17.6005(16)
_cell_measurement_reflns_used 4088
_cell_measurement_temperature 123(2)
_cell_measurement_theta_max 28.70
_cell_measurement_theta_min 1.00
_cell_volume 1236.92(19)
_computing_cell_refinement 'HKL Scalepack (Otwinowski & Minor 1997)'
_computing_data_collection 'HKL Denzo and Scalepack (Otwinowski & Minor 1997)'
_computing_data_reduction 'HKL Denzo and Scalepack (Otwinowski & Minor 1997)'
_computing_molecular_graphics 'DIAMOND (Brandenburg, 1999)'
_computing_publication_material 'SHELXL97 (Sheldrick, 1997)'
_computing_structure_refinement 'SHELXL-97 (Sheldrick, 1997)'
_computing_structure_solution 'SHELXS-97 (Sheldrick, 1990)'
_diffrn_ambient_temperature 123(2)
_diffrn_detector_area_resol_mean 9
_diffrn_measured_fraction_theta_full 0.997
_diffrn_measured_fraction_theta_max 0.997
_diffrn_measurement_device '95mm CCD camera on \k-goniostat'
_diffrn_measurement_device_type 'Nonius KappaCCD'
_diffrn_measurement_method 'CCD rotation images, thick slices'
_diffrn_radiation_monochromator 'horizonally mounted graphite crystal'
_diffrn_radiation_type MoK\a
_diffrn_radiation_wavelength 0.71073
_diffrn_reflns_av_R_equivalents 0.0998
_diffrn_reflns_av_sigmaI/netI 0.1569
_diffrn_reflns_limit_h_max 7
_diffrn_reflns_limit_h_min -7
_diffrn_reflns_limit_k_max 13
_diffrn_reflns_limit_k_min -14
_diffrn_reflns_limit_l_max 21
_diffrn_reflns_limit_l_min -21
_diffrn_reflns_number 14155
_diffrn_reflns_theta_full 26.00
_diffrn_reflns_theta_max 26.00
_diffrn_reflns_theta_min 1.79
_exptl_absorpt_coefficient_mu 0.216
_exptl_absorpt_correction_T_max 0.9857
_exptl_absorpt_correction_T_min 0.9177
_exptl_absorpt_correction_type multi-scan
_exptl_absorpt_process_details
;
R.H. Blessing, Acta Cryst. (1995), A51, 33-38
;
_exptl_crystal_colour Colourless
_exptl_crystal_density_diffrn 1.215
_exptl_crystal_density_method 'not measured'
_exptl_crystal_description needle
_exptl_crystal_F_000 472
_exptl_crystal_size_max 0.40
_exptl_crystal_size_mid 0.07
_exptl_crystal_size_min 0.07
_platon_squeeze_details
;
;
_refine_diff_density_max 0.253
_refine_diff_density_min -0.336
_refine_diff_density_rms 0.060
_refine_ls_extinction_method none
_refine_ls_goodness_of_fit_ref 0.825
_refine_ls_hydrogen_treatment constr
_refine_ls_matrix_type full
_refine_ls_number_parameters 289
_refine_ls_number_reflns 4850
_refine_ls_number_restraints 0
_refine_ls_restrained_S_all 0.825
_refine_ls_R_factor_all 0.1082
_refine_ls_R_factor_gt 0.0470
_refine_ls_shift/su_max 0.000
_refine_ls_shift/su_mean 0.000
_refine_ls_structure_factor_coef Fsqd
_refine_ls_weighting_details 'calc w=1/[\s^2^(Fo^2^)+(0.0237P)^2^+0.0000P] where P=(Fo^2^+2Fc^2^)/3'
_refine_ls_weighting_scheme calc
_refine_ls_wR_factor_gt 0.0892
_refine_ls_wR_factor_ref 0.0998
_reflns_number_gt 2491
_reflns_number_total 4850
_reflns_threshold_expression >2sigma(I)
_cod_data_source_file c2dt12483a.txt
_cod_data_source_block 4b-GSTR156
_cod_depositor_comments
;
The following automatic conversions were performed:

'_symmetry_cell_setting' value 'Triclinic' changed to 'triclinic'
according to /home/saulius/struct/CIF-dictionaries/cif_core.dic
dictionary named 'cif_core.dic' version 2.4.1 from
2010-06-29.

'_exptl_absorpt_correction_type' value 'Multi-Scan'
changed to 'multi-scan' according to
/home/saulius/struct/CIF-dictionaries/cif_core.dic dictionary named
'cif_core.dic' version 2.4.1 from 2010-06-29.

Automatic conversion script
Id: cif_fix_values 1715 2011-07-08 13:25:40Z adriana 
;
_cod_original_cell_volume 1236.92(18)
_cod_database_code 7018918

loop_
_symmetry_equiv_pos_as_xyz
'x, y, z'
'-x, -y, -z'

loop_
_atom_site_label
_atom_site_type_symbol
_atom_site_fract_x
_atom_site_fract_y
_atom_site_fract_z
_atom_site_U_iso_or_equiv
_atom_site_adp_type
_atom_site_occupancy
_atom_site_symmetry_multiplicity
_atom_site_calc_flag
_atom_site_refinement_flags
C1 C 0.0273(4) 0.1022(2) 0.19128(15) 0.0238(7) Uani 1 1 d .
C2 C 0.1980(4) 0.2743(2) 0.24859(15) 0.0205(6) Uani 1 1 d .
C3 C 0.0614(4) 0.2989(2) 0.19243(15) 0.0250(7) Uani 1 1 d .
H3A H 0.0396 0.3752 0.1792 0.030 Uiso 1 1 calc R
C4 C 0.2791(4) 0.0824(2) 0.30012(15) 0.0241(7) Uani 1 1 d .
C5 C 0.4739(4) 0.0474(3) 0.28163(17) 0.0333(8) Uani 1 1 d .
H5A H 0.5420 0.0697 0.2349 0.040 Uiso 1 1 calc R
C6 C 0.5683(5) -0.0211(3) 0.3327(2) 0.0423(9) Uani 1 1 d .
H6A H 0.7017 -0.0464 0.3208 0.051 Uiso 1 1 calc R
C7 C 0.4696(5) -0.0520(3) 0.39994(19) 0.0447(9) Uani 1 1 d .
H7A H 0.5358 -0.0982 0.4348 0.054 Uiso 1 1 calc R
C8 C 0.2743(5) -0.0169(3) 0.41777(18) 0.0440(9) Uani 1 1 d .
H8A H 0.2063 -0.0395 0.4645 0.053 Uiso 1 1 calc R
C9 C 0.1780(5) 0.0511(3) 0.36782(17) 0.0345(8) Uani 1 1 d .
H9A H 0.0442 0.0759 0.3798 0.041 Uiso 1 1 calc R
C10 C -0.2072(4) 0.1892(2) 0.09794(15) 0.0216(6) Uani 1 1 d .
C11 C -0.1830(5) 0.1339(2) 0.02944(16) 0.0277(7) Uani 1 1 d .
H11A H -0.0561 0.1003 0.0210 0.033 Uiso 1 1 calc R
C12 C -0.3447(5) 0.1281(3) -0.02613(16) 0.0350(8) Uani 1 1 d .
H12A H -0.3303 0.0895 -0.0731 0.042 Uiso 1 1 calc R
C13 C -0.5284(5) 0.1780(3) -0.01433(17) 0.0359(8) Uani 1 1 d .
H13A H -0.6400 0.1736 -0.0530 0.043 Uiso 1 1 calc R
C14 C -0.5484(4) 0.2341(3) 0.05395(17) 0.0339(8) Uani 1 1 d .
H14A H -0.6750 0.2681 0.0621 0.041 Uiso 1 1 calc R
C15 C -0.3880(4) 0.2416(2) 0.11042(16) 0.0270(7) Uani 1 1 d .
H15A H -0.4010 0.2818 0.1570 0.032 Uiso 1 1 calc R
C16 C 0.2989(4) 0.3481(2) 0.40318(15) 0.0259(7) Uani 1 1 d .
C17 C 0.4606(5) 0.3565(2) 0.46048(16) 0.0308(7) Uani 1 1 d .
H17A H 0.6117 0.3760 0.4481 0.037 Uiso 1 1 calc R
C18 C 0.4039(6) 0.3370(3) 0.53513(18) 0.0420(8) Uani 1 1 d .
H18A H 0.5154 0.3434 0.5739 0.050 Uiso 1 1 calc R
C19 C 0.1868(6) 0.3083(3) 0.55308(18) 0.0500(10) Uani 1 1 d .
H19A H 0.1479 0.2935 0.6044 0.060 Uiso 1 1 calc R
C20 C 0.0227(6) 0.3007(3) 0.49689(19) 0.0505(10) Uani 1 1 d .
H20A H -0.1278 0.2815 0.5100 0.061 Uiso 1 1 calc R
C21 C 0.0773(5) 0.3208(3) 0.42175(17) 0.0348(8) Uani 1 1 d .
H21A H -0.0350 0.3161 0.3833 0.042 Uiso 1 1 calc R
C22 C 0.3466(4) 0.5140(2) 0.27869(15) 0.0223(6) Uani 1 1 d .
C23 C 0.5208(5) 0.5843(3) 0.24374(19) 0.0429(9) Uani 1 1 d .
H23A H 0.6534 0.5555 0.2363 0.052 Uiso 1 1 calc R
C24 C 0.5047(5) 0.6958(3) 0.2195(2) 0.0574(11) Uani 1 1 d .
H24A H 0.6244 0.7429 0.1951 0.069 Uiso 1 1 calc R
C25 C 0.3131(5) 0.7374(3) 0.23114(19) 0.0438(9) Uani 1 1 d .
H25A H 0.3008 0.8140 0.2151 0.053 Uiso 1 1 calc R
C26 C 0.1396(5) 0.6691(3) 0.26579(17) 0.0393(8) Uani 1 1 d .
H26A H 0.0078 0.6987 0.2732 0.047 Uiso 1 1 calc R
C27 C 0.1543(5) 0.5571(3) 0.29011(16) 0.0313(7) Uani 1 1 d .
H27A H 0.0337 0.5105 0.3144 0.038 Uiso 1 1 calc R
N1 N 0.1752(3) 0.15128(19) 0.24716(12) 0.0226(5) Uani 1 1 d .
N2 N -0.0408(3) 0.1964(2) 0.15753(12) 0.0230(5) Uani 1 1 d .
O O 0.6231(3) 0.35610(16) 0.29940(10) 0.0285(5) Uani 1 1 d .
P P 0.39072(11) 0.37149(7) 0.30761(4) 0.0234(2) Uani 1 1 d .
S S -0.05137(12) -0.04074(7) 0.17122(4) 0.0328(2) Uani 1 1 d .

loop_
_atom_site_aniso_label
_atom_site_aniso_U_11
_atom_site_aniso_U_22
_atom_site_aniso_U_33
_atom_site_aniso_U_23
_atom_site_aniso_U_13
_atom_site_aniso_U_12
C1 0.0250(15) 0.0214(17) 0.0254(17) -0.0011(13) 0.0003(13) 0.0053(13)
C2 0.0179(14) 0.0184(16) 0.0254(16) 0.0010(13) -0.0023(12) 0.0043(12)
C3 0.0261(16) 0.0162(17) 0.0320(18) -0.0050(14) 0.0017(14) 0.0022(13)
C4 0.0255(15) 0.0227(17) 0.0242(17) 0.0001(13) -0.0085(13) 0.0060(13)
C5 0.0329(18) 0.0295(19) 0.0375(19) -0.0012(15) -0.0054(14) 0.0069(15)
C6 0.0378(19) 0.040(2) 0.053(2) -0.0080(18) -0.0146(17) 0.0204(17)
C7 0.062(2) 0.027(2) 0.045(2) -0.0001(17) -0.0242(19) 0.0138(18)
C8 0.061(2) 0.039(2) 0.032(2) 0.0073(16) -0.0051(17) 0.0089(18)
C9 0.0403(18) 0.0302(19) 0.0332(19) 0.0010(15) -0.0035(15) 0.0080(15)
C10 0.0196(14) 0.0231(17) 0.0205(16) 0.0004(13) -0.0056(12) 0.0005(12)
C11 0.0290(16) 0.0250(18) 0.0281(18) -0.0012(14) 0.0006(14) 0.0025(13)
C12 0.0428(19) 0.035(2) 0.0241(18) -0.0039(15) -0.0030(15) -0.0015(16)
C13 0.0323(17) 0.041(2) 0.0324(19) 0.0039(16) -0.0099(14) 0.0029(16)
C14 0.0230(16) 0.044(2) 0.0345(19) 0.0046(16) -0.0010(14) 0.0068(15)
C15 0.0266(16) 0.0285(18) 0.0256(17) 0.0024(14) 0.0002(13) 0.0047(14)
C16 0.0310(16) 0.0213(17) 0.0268(17) 0.0005(13) -0.0014(14) 0.0085(13)
C17 0.0369(17) 0.0268(18) 0.0297(19) -0.0005(14) -0.0057(15) 0.0094(14)
C18 0.057(2) 0.043(2) 0.030(2) -0.0030(16) -0.0082(16) 0.0202(18)
C19 0.074(3) 0.059(3) 0.027(2) 0.0086(17) 0.0113(19) 0.037(2)
C20 0.048(2) 0.071(3) 0.043(2) 0.0225(19) 0.0180(18) 0.034(2)
C21 0.0336(18) 0.042(2) 0.0324(19) 0.0094(15) 0.0017(14) 0.0146(16)
C22 0.0235(15) 0.0177(16) 0.0241(16) -0.0006(13) -0.0050(13) 0.0002(13)
C23 0.0301(18) 0.038(2) 0.060(2) 0.0125(18) -0.0006(16) 0.0048(16)
C24 0.038(2) 0.035(2) 0.095(3) 0.030(2) 0.002(2) -0.0044(17)
C25 0.054(2) 0.024(2) 0.052(2) 0.0089(17) -0.0130(18) 0.0032(17)
C26 0.050(2) 0.034(2) 0.037(2) 0.0003(16) -0.0024(16) 0.0183(17)
C27 0.0378(18) 0.0302(19) 0.0278(18) 0.0042(14) 0.0055(14) 0.0102(15)
N1 0.0196(12) 0.0230(15) 0.0249(14) -0.0026(11) -0.0028(10) 0.0040(10)
N2 0.0248(13) 0.0231(14) 0.0215(13) -0.0033(11) -0.0026(10) 0.0061(11)
O 0.0188(10) 0.0307(12) 0.0358(12) -0.0022(9) -0.0010(9) 0.0043(9)
P 0.0215(4) 0.0223(5) 0.0260(4) -0.0019(3) -0.0035(3) 0.0036(3)
S 0.0376(5) 0.0214(5) 0.0381(5) -0.0034(4) -0.0082(4) 0.0037(4)

loop_
_atom_type_symbol
_atom_type_description
_atom_type_scat_dispersion_real
_atom_type_scat_dispersion_imag
_atom_type_scat_source
C C 0.0033 0.0016 'International Tables Vol C Tables 4.2.6.8 and 6.1.1.4'
H H 0.0000 0.0000 'International Tables Vol C Tables 4.2.6.8 and 6.1.1.4'
N N 0.0061 0.0033 'International Tables Vol C Tables 4.2.6.8 and 6.1.1.4'
O O 0.0106 0.0060 'International Tables Vol C Tables 4.2.6.8 and 6.1.1.4'
P P 0.1023 0.0942 'International Tables Vol C Tables 4.2.6.8 and 6.1.1.4'
S S 0.1246 0.1234 'International Tables Vol C Tables 4.2.6.8 and 6.1.1.4'

loop_
_geom_angle_atom_site_label_1
_geom_angle_atom_site_label_2
_geom_angle_atom_site_label_3
_geom_angle
N1 C1 N2 104.5(2)
N1 C1 S 126.7(2)
N2 C1 S 128.9(2)
C3 C2 N1 105.1(2)
C3 C2 P 129.7(2)
N1 C2 P 124.96(18)
C2 C3 N2 109.3(2)
C2 C3 H3A 125.3
N2 C3 H3A 125.3
C9 C4 C5 121.5(3)
C9 C4 N1 118.8(2)
C5 C4 N1 119.8(2)
C4 C5 C6 118.8(3)
C4 C5 H5A 120.6
C6 C5 H5A 120.6
C7 C6 C5 120.1(3)
C7 C6 H6A 119.9
C5 C6 H6A 119.9
C6 C7 C8 120.6(3)
C6 C7 H7A 119.7
C8 C7 H7A 119.7
C9 C8 C7 120.1(3)
C9 C8 H8A 119.9
C7 C8 H8A 119.9
C4 C9 C8 118.9(3)
C4 C9 H9A 120.5
C8 C9 H9A 120.5
C11 C10 C15 121.2(2)
C11 C10 N2 120.5(2)
C15 C10 N2 118.3(2)
C12 C11 C10 119.1(3)
C12 C11 H11A 120.4
C10 C11 H11A 120.4
C11 C12 C13 120.6(3)
C11 C12 H12A 119.7
C13 C12 H12A 119.7
C14 C13 C12 119.5(3)
C14 C13 H13A 120.2
C12 C13 H13A 120.2
C15 C14 C13 121.0(3)
C15 C14 H14A 119.5
C13 C14 H14A 119.5
C14 C15 C10 118.5(3)
C14 C15 H15A 120.7
C10 C15 H15A 120.7
C17 C16 C21 119.5(3)
C17 C16 P 117.1(2)
C21 C16 P 123.4(2)
C18 C17 C16 120.7(3)
C18 C17 H17A 119.7
C16 C17 H17A 119.7
C19 C18 C17 119.8(3)
C19 C18 H18A 120.1
C17 C18 H18A 120.1
C18 C19 C20 120.5(3)
C18 C19 H19A 119.8
C20 C19 H19A 119.8
C21 C20 C19 120.3(3)
C21 C20 H20A 119.8
C19 C20 H20A 119.8
C20 C21 C16 119.2(3)
C20 C21 H21A 120.4
C16 C21 H21A 120.4
C23 C22 C27 119.1(3)
C23 C22 P 116.4(2)
C27 C22 P 124.5(2)
C24 C23 C22 121.1(3)
C24 C23 H23A 119.4
C22 C23 H23A 119.4
C25 C24 C23 119.1(3)
C25 C24 H24A 120.5
C23 C24 H24A 120.5
C26 C25 C24 120.5(3)
C26 C25 H25A 119.8
C24 C25 H25A 119.8
C25 C26 C27 120.8(3)
C25 C26 H26A 119.6
C27 C26 H26A 119.6
C22 C27 C26 119.4(3)
C22 C27 H27A 120.3
C26 C27 H27A 120.3
C1 N1 C2 111.0(2)
C1 N1 C4 123.0(2)
C2 N1 C4 125.8(2)
C3 N2 C1 110.1(2)
C3 N2 C10 124.3(2)
C1 N2 C10 125.5(2)
O P C2 113.79(11)
O P C16 112.32(12)
C2 P C16 106.09(13)
O P C22 112.70(12)
C2 P C22 102.83(12)
C16 P C22 108.45(12)

loop_
_geom_bond_atom_site_label_1
_geom_bond_atom_site_label_2
_geom_bond_distance
C1 N1 1.370(3)
C1 N2 1.375(3)
C1 S 1.670(3)
C2 C3 1.349(3)
C2 N1 1.407(3)
C2 P 1.785(3)
C3 N2 1.370(3)
C3 H3A 0.9500
C4 C9 1.381(4)
C4 C5 1.381(3)
C4 N1 1.446(3)
C5 C6 1.391(4)
C5 H5A 0.9500
C6 C7 1.367(4)
C6 H6A 0.9500
C7 C8 1.383(4)
C7 H7A 0.9500
C8 C9 1.381(4)
C8 H8A 0.9500
C9 H9A 0.9500
C10 C11 1.383(4)
C10 C15 1.384(3)
C10 N2 1.440(3)
C11 C12 1.372(4)
C11 H11A 0.9500
C12 C13 1.382(4)
C12 H12A 0.9500
C13 C14 1.379(4)
C13 H13A 0.9500
C14 C15 1.376(4)
C14 H14A 0.9500
C15 H15A 0.9500
C16 C17 1.391(4)
C16 C21 1.395(4)
C16 P 1.796(3)
C17 C18 1.379(4)
C17 H17A 0.9500
C18 C19 1.366(4)
C18 H18A 0.9500
C19 C20 1.388(4)
C19 H19A 0.9500
C20 C21 1.385(4)
C20 H20A 0.9500
C21 H21A 0.9500
C22 C23 1.387(4)
C22 C27 1.387(3)
C22 P 1.799(3)
C23 C24 1.385(4)
C23 H23A 0.9500
C24 C25 1.375(4)
C24 H24A 0.9500
C25 C26 1.371(4)
C25 H25A 0.9500
C26 C27 1.388(4)
C26 H26A 0.9500
C27 H27A 0.9500
O P 1.4875(17)

loop_
_geom_torsion_atom_site_label_1
_geom_torsion_atom_site_label_2
_geom_torsion_atom_site_label_3
_geom_torsion_atom_site_label_4
_geom_torsion
N1 C2 C3 N2 -0.2(3)
P C2 C3 N2 173.90(18)
C9 C4 C5 C6 0.2(4)
N1 C4 C5 C6 -178.6(3)
C4 C5 C6 C7 -0.4(4)
C5 C6 C7 C8 0.6(5)
C6 C7 C8 C9 -0.6(5)
C5 C4 C9 C8 -0.2(4)
N1 C4 C9 C8 178.6(3)
C7 C8 C9 C4 0.4(5)
C15 C10 C11 C12 -1.9(4)
N2 C10 C11 C12 179.8(3)
C10 C11 C12 C13 0.7(5)
C11 C12 C13 C14 0.1(5)
C12 C13 C14 C15 0.3(5)
C13 C14 C15 C10 -1.4(4)
C11 C10 C15 C14 2.2(4)
N2 C10 C15 C14 -179.4(3)
C21 C16 C17 C18 0.7(4)
P C16 C17 C18 -178.4(2)
C16 C17 C18 C19 0.4(4)
C17 C18 C19 C20 -1.1(5)
C18 C19 C20 C21 0.7(5)
C19 C20 C21 C16 0.4(5)
C17 C16 C21 C20 -1.1(4)
P C16 C21 C20 178.0(2)
C27 C22 C23 C24 -0.7(5)
P C22 C23 C24 -179.8(3)
C22 C23 C24 C25 0.7(5)
C23 C24 C25 C26 -0.5(5)
C24 C25 C26 C27 0.4(5)
C23 C22 C27 C26 0.5(4)
P C22 C27 C26 179.5(2)
C25 C26 C27 C22 -0.4(5)
N2 C1 N1 C2 0.4(3)
S C1 N1 C2 -178.78(18)
N2 C1 N1 C4 176.3(2)
S C1 N1 C4 -2.8(4)
C3 C2 N1 C1 -0.1(3)
P C2 N1 C1 -174.58(18)
C3 C2 N1 C4 -175.9(2)
P C2 N1 C4 9.6(4)
C9 C4 N1 C1 -90.4(3)
C5 C4 N1 C1 88.4(3)
C9 C4 N1 C2 85.0(3)
C5 C4 N1 C2 -96.2(3)
C2 C3 N2 C1 0.5(3)
C2 C3 N2 C10 176.2(2)
N1 C1 N2 C3 -0.5(3)
S C1 N2 C3 178.63(19)
N1 C1 N2 C10 -176.2(2)
S C1 N2 C10 2.9(4)
C11 C10 N2 C3 125.7(3)
C15 C10 N2 C3 -52.7(4)
C11 C10 N2 C1 -59.2(4)
C15 C10 N2 C1 122.5(3)
C3 C2 P O -118.3(2)
N1 C2 P O 54.7(2)
C3 C2 P C16 117.7(3)
N1 C2 P C16 -69.3(2)
C3 C2 P C22 3.9(3)
N1 C2 P C22 176.9(2)
C17 C16 P O 19.9(3)
C21 C16 P O -159.2(2)
C17 C16 P C2 144.9(2)
C21 C16 P C2 -34.3(3)
C17 C16 P C22 -105.3(2)
C21 C16 P C22 75.6(3)
C23 C22 P O 8.2(3)
C27 C22 P O -170.8(2)
C23 C22 P C2 -114.7(2)
C27 C22 P C2 66.3(3)
C23 C22 P C16 133.2(2)
C27 C22 P C16 -45.8(3)

loop_
_platon_squeeze_void_nr
_platon_squeeze_void_average_x
_platon_squeeze_void_average_y
_platon_squeeze_void_average_z
_platon_squeeze_void_volume
_platon_squeeze_void_count_electrons
_platon_squeeze_void_content
1 0.014 0.500 1.000 159 54 ' '
